data_4083149
loop_
_publ_author_name
'Bailey, Wilson D.'
'Kaminsky, Werner'
'Kemp, Richard A.'
'Goldberg, Karen I.'

_publ_section_title
;
 Synthesis and Characterization of Anionic, Neutral, and Cationic PNP
 Pincer PdIIand PtIIHydrides
;
_journal_issue 10
_journal_name_full Organometallics
_journal_page_first 2503
_journal_paper_doi 10.1021/om500054f
_journal_volume 33
_journal_year 2014
_chemical_formula_moiety 'C23 H43.92 Cl0.09 N P2 Pd, C F3 O3 S'
_chemical_formula_sum 'C24 H43.915 Cl0.085 F3 N O3 P2 Pd S'
_chemical_formula_weight 654.93
_chemical_name_common wdb_1_163
_chemical_name_systematic
;
 wdb_1_163
;
_space_group_IT_number 2
_symmetry_cell_setting triclinic
_symmetry_Int_Tables_number 2
_symmetry_space_group_name_Hall '-P 1'
_symmetry_space_group_name_H-M 'P -1'
_atom_sites_solution_hydrogens geom
_atom_sites_solution_primary direct
_atom_sites_solution_secondary difmap
_audit_conform_dict_location ftp://ftp.iucr.org/pub/cif_core.dic
_audit_conform_dict_name cif_core.dic
_audit_conform_dict_version 2.4
_audit_creation_date 2013-01-17T12:16:37-00:00
_audit_creation_method 'WinGX routine CIF_UPDATE'
_cell_angle_alpha 83.144(4)
_cell_angle_beta 81.714(5)
_cell_angle_gamma 83.180(4)
_cell_formula_units_Z 8
_cell_length_a 15.0598(15)
_cell_length_b 15.4771(14)
_cell_length_c 25.655(3)
_cell_measurement_reflns_used 552
_cell_measurement_temperature 100(2)
_cell_measurement_theta_max 20
_cell_measurement_theta_min 3
_cell_volume 5843.5(10)
_computing_cell_refinement 'SAINT (Bruker, 2007)'
_computing_data_collection 'APEX2 (Bruker, 2007)'
_computing_data_reduction 'SAINT (Bruker, 2007)'
_computing_molecular_graphics 'ORTEP-3 for Windows (Farrugia, 1997)'
_computing_publication_material 'SHELXL-97 (Sheldrick, 1997)'
_computing_structure_refinement 'SHELXL-97 (Sheldrick, 2008)'
_computing_structure_solution 'SHELXS97 (Sheldrick, 1997)'
_diffrn_ambient_temperature 100(2)
_diffrn_measured_fraction_theta_full 0.999
_diffrn_measured_fraction_theta_max 0.985
_diffrn_measurement_device_type 'Bruker APEXII CCD area-detector'
_diffrn_measurement_method '\f and \w scans'
_diffrn_radiation_monochromator graphite
_diffrn_radiation_type MoK\a
_diffrn_radiation_wavelength 0.71073
_diffrn_reflns_av_R_equivalents 0.0414
_diffrn_reflns_av_unetI/netI 0.0269
_diffrn_reflns_limit_h_max 20
_diffrn_reflns_limit_h_min -20
_diffrn_reflns_limit_k_max 20
_diffrn_reflns_limit_k_min -20
_diffrn_reflns_limit_l_max 34
_diffrn_reflns_limit_l_min -34
_diffrn_reflns_number 272155
_diffrn_reflns_theta_full 25
_diffrn_reflns_theta_max 28.57
_diffrn_reflns_theta_min 1.61
_diffrn_source 'fine-focus sealed tube'
_exptl_absorpt_coefficient_mu 0.869
_exptl_absorpt_correction_T_max 0.8955
_exptl_absorpt_correction_T_min 0.8664
_exptl_absorpt_correction_type multi-scan
_exptl_absorpt_process_details '(SADABS; Bruker, 2007)'
_exptl_crystal_colour colorless
_exptl_crystal_density_diffrn 1.489
_exptl_crystal_density_method 'not measured'
_exptl_crystal_description prism
_exptl_crystal_F_000 2715
_exptl_crystal_size_max 0.17
_exptl_crystal_size_mid 0.14
_exptl_crystal_size_min 0.13
_refine_diff_density_max 3.226
_refine_diff_density_min -1.16
_refine_diff_density_rms 0.085
_refine_ls_extinction_method none
_refine_ls_goodness_of_fit_ref 1.069
_refine_ls_hydrogen_treatment mixed
_refine_ls_matrix_type full
_refine_ls_number_parameters 1452
_refine_ls_number_reflns 29404
_refine_ls_number_restraints 487
_refine_ls_restrained_S_all 1.076
_refine_ls_R_factor_all 0.0439
_refine_ls_R_factor_gt 0.0339
_refine_ls_shift/su_max 0.003
_refine_ls_shift/su_mean 0
_refine_ls_structure_factor_coef Fsqd
_refine_ls_weighting_details 'calc w=1/[\s^2^(Fo^2^)+(0.0277P)^2^+8.4745P] where P=(Fo^2^+2Fc^2^)/3'
_refine_ls_weighting_scheme calc
_refine_ls_wR_factor_gt 0.076
_refine_ls_wR_factor_ref 0.0818
_reflns_number_gt 24901
_reflns_number_total 29404
_reflns_threshold_expression >2\s(I)
_cod_data_source_file om500054f_si_002.cif
_cod_data_source_block '[(PNP)PdH]OTf_compound_2'
_cod_depositor_comments 'Adding full bibliography for 4083148--4083151.cif.'
_cod_original_cell_volume 5843.6(10)
_cod_database_code 4083149

loop_
_symmetry_equiv_pos_as_xyz
'x, y, z'
'-x, -y, -z'

loop_
_atom_site_label
_atom_site_type_symbol
_atom_site_fract_x
_atom_site_fract_y
_atom_site_fract_z
_atom_site_U_iso_or_equiv
_atom_site_adp_type
_atom_site_occupancy
_atom_site_symmetry_multiplicity
_atom_site_calc_flag
_atom_site_refinement_flags
_atom_site_disorder_assembly
_atom_site_disorder_group
C1 C 0.87518(14) 0.38352(13) 0.04014(9) 0.0162(4) Uani 1 1 d . . .
H1A H 0.8904 0.4132 0.0693 0.019 Uiso 1 1 calc R . .
H1B H 0.8926 0.4195 0.0065 0.019 Uiso 1 1 calc R . .
C2 C 0.77469(14) 0.37869(13) 0.04726(9) 0.0138(4) Uani 1 1 d . . .
C3 C 0.71494(15) 0.44718(13) 0.06526(9) 0.0159(4) Uani 1 1 d . . .
H3 H 0.7366 0.497 0.0754 0.019 Uiso 1 1 calc R . .
C4 C 0.62316(15) 0.44185(14) 0.06817(9) 0.0174(4) Uani 1 1 d . . .
H4 H 0.5812 0.488 0.0808 0.021 Uiso 1 1 calc R . .
C5 C 0.59274(15) 0.36913(14) 0.05262(9) 0.0162(4) Uani 1 1 d . . .
H5 H 0.5299 0.3651 0.0541 0.019 Uiso 1 1 calc R . .
C6 C 0.65514(14) 0.30243(13) 0.03483(9) 0.0135(4) Uani 1 1 d . . .
C7 C 0.62591(15) 0.22517(14) 0.01359(10) 0.0176(4) Uani 1 1 d . . .
H7A H 0.6139 0.2423 -0.0234 0.021 Uiso 1 1 calc R . .
H7B H 0.5688 0.2093 0.0348 0.021 Uiso 1 1 calc R . .
C8 C 0.96985(16) 0.24614(14) 0.10781(9) 0.0185(5) Uani 1 1 d . . .
C9 C 0.87991(17) 0.25774(17) 0.14441(10) 0.0249(5) Uani 1 1 d . . .
H9A H 0.8897 0.238 0.1811 0.037 Uiso 1 1 calc R . .
H9B H 0.8365 0.223 0.1337 0.037 Uiso 1 1 calc R . .
H9C H 0.8561 0.3196 0.1418 0.037 Uiso 1 1 calc R . .
C10 C 1.00702(19) 0.14980(16) 0.11483(11) 0.0282(6) Uani 1 1 d . . .
H10A H 1.0673 0.1419 0.0946 0.042 Uiso 1 1 calc R . .
H10B H 0.9668 0.1142 0.1019 0.042 Uiso 1 1 calc R . .
H10C H 1.0108 0.1315 0.1524 0.042 Uiso 1 1 calc R . .
C11 C 1.03610(16) 0.30327(16) 0.12321(10) 0.0225(5) Uani 1 1 d . . .
H11A H 1.0421 0.2892 0.1609 0.034 Uiso 1 1 calc R . .
H11B H 1.0135 0.3651 0.1165 0.034 Uiso 1 1 calc R . .
H11C H 1.0951 0.2921 0.1021 0.034 Uiso 1 1 calc R . .
C12 C 1.04046(15) 0.29311(15) -0.01205(9) 0.0183(5) Uani 1 1 d . . .
C13 C 1.10902(16) 0.21140(16) -0.00993(11) 0.0258(5) Uani 1 1 d . . .
H13A H 1.155 0.2156 -0.041 0.039 Uiso 1 1 calc R . .
H13B H 1.0779 0.1592 -0.0097 0.039 Uiso 1 1 calc R . .
H13C H 1.1378 0.2073 0.0223 0.039 Uiso 1 1 calc R . .
C14 C 1.00262(18) 0.30304(18) -0.06510(10) 0.0279(5) Uani 1 1 d . . .
H14A H 0.9582 0.3546 -0.0668 0.042 Uiso 1 1 calc R . .
H14B H 0.9736 0.2508 -0.0682 0.042 Uiso 1 1 calc R . .
H14C H 1.0519 0.31 -0.0942 0.042 Uiso 1 1 calc R . .
C15 C 1.08585(17) 0.37485(16) -0.00764(11) 0.0274(6) Uani 1 1 d . . .
H15A H 1.114 0.3671 0.025 0.041 Uiso 1 1 calc R . .
H15B H 1.0405 0.4258 -0.0068 0.041 Uiso 1 1 calc R . .
H15C H 1.1321 0.384 -0.0382 0.041 Uiso 1 1 calc R . .
C16 C 0.67448(17) 0.05987(16) 0.07770(11) 0.0256(5) Uani 1 1 d . . .
C17 C 0.75258(19) -0.00668(19) 0.09180(14) 0.0411(8) Uani 1 1 d . . .
H17A H 0.7352 -0.0393 0.1262 0.062 Uiso 1 1 calc R . .
H17B H 0.8053 0.0238 0.0937 0.062 Uiso 1 1 calc R . .
H17C H 0.7675 -0.0474 0.0646 0.062 Uiso 1 1 calc R . .
C18 C 0.6527(2) 0.1237(2) 0.12076(11) 0.0370(7) Uani 1 1 d . . .
H18A H 0.6414 0.0905 0.1556 0.056 Uiso 1 1 calc R . .
H18B H 0.5989 0.1635 0.114 0.056 Uiso 1 1 calc R . .
H18C H 0.7039 0.1577 0.12 0.056 Uiso 1 1 calc R . .
C19 C 0.59093(17) 0.01306(17) 0.07650(12) 0.0306(6) Uani 1 1 d . . .
H19A H 0.6054 -0.0312 0.0514 0.046 Uiso 1 1 calc R . .
H19B H 0.542 0.0557 0.0654 0.046 Uiso 1 1 calc R . .
H19C H 0.5719 -0.0153 0.1119 0.046 Uiso 1 1 calc R . .
C20 C 0.70363(16) 0.07879(15) -0.04664(10) 0.0223(5) Uani 1 1 d . . .
C21 C 0.60746(16) 0.06560(15) -0.05424(11) 0.0235(5) Uani 1 1 d . . .
H21A H 0.5676 0.1192 -0.0479 0.035 Uiso 1 1 calc R . .
H21B H 0.5865 0.0171 -0.0292 0.035 Uiso 1 1 calc R . .
H21C H 0.6067 0.0521 -0.0905 0.035 Uiso 1 1 calc R . .
C22 C 0.74235(19) 0.1424(2) -0.09229(11) 0.0335(6) Uani 1 1 d . . .
H22A H 0.7452 0.1171 -0.1258 0.05 Uiso 1 1 calc R . .
H22B H 0.8031 0.1528 -0.0869 0.05 Uiso 1 1 calc R . .
H22C H 0.7035 0.1979 -0.0933 0.05 Uiso 1 1 calc R . .
C23 C 0.76312(19) -0.00878(18) -0.04646(14) 0.0400(8) Uani 1 1 d . . .
H23A H 0.7371 -0.0507 -0.0184 0.06 Uiso 1 1 calc R . .
H23B H 0.8239 -0.0001 -0.0401 0.06 Uiso 1 1 calc R . .
H23C H 0.7663 -0.0316 -0.0808 0.06 Uiso 1 1 calc R . .
C24 C 0.36590(15) 0.85814(14) 0.57953(10) 0.0190(5) Uani 1 1 d . . .
H24A H 0.3589 0.8544 0.6187 0.023 Uiso 1 1 calc R . .
H24B H 0.3946 0.9119 0.5654 0.023 Uiso 1 1 calc R . .
C25 C 0.27398(15) 0.86476(14) 0.56183(9) 0.0167(4) Uani 1 1 d . . .
C26 C 0.22150(16) 0.94437(14) 0.55545(10) 0.0217(5) Uani 1 1 d . . .
H26 H 0.2445 0.9972 0.5599 0.026 Uiso 1 1 calc R . .
C27 C 0.13535(17) 0.94567(15) 0.54248(10) 0.0243(5) Uani 1 1 d . . .
H27 H 0.0991 0.9997 0.5371 0.029 Uiso 1 1 calc R . .
C28 C 0.10199(16) 0.86800(15) 0.53735(10) 0.0211(5) Uani 1 1 d . . .
H28 H 0.0421 0.868 0.5297 0.025 Uiso 1 1 calc R . .
C29 C 0.15743(15) 0.79014(14) 0.54360(9) 0.0172(4) Uani 1 1 d . . .
C30 C 0.12424(15) 0.70262(14) 0.54138(10) 0.0199(5) Uani 1 1 d . . .
H30A H 0.0781 0.71 0.5169 0.024 Uiso 1 1 calc R . .
H30B H 0.095 0.6819 0.577 0.024 Uiso 1 1 calc R . .
C31 C 0.50220(17) 0.71801(15) 0.61400(11) 0.0237(5) Uani 1 1 d . . .
C32 C 0.56992(19) 0.64119(17) 0.59687(13) 0.0355(7) Uani 1 1 d . . .
H32A H 0.6185 0.6633 0.5709 0.053 Uiso 1 1 calc R . .
H32B H 0.5391 0.6007 0.5809 0.053 Uiso 1 1 calc R . .
H32C H 0.5954 0.6104 0.6279 0.053 Uiso 1 1 calc R . .
C33 C 0.55092(18) 0.78508(16) 0.63495(12) 0.0301(6) Uani 1 1 d . . .
H33A H 0.578 0.758 0.6663 0.045 Uiso 1 1 calc R . .
H33B H 0.5077 0.8349 0.6446 0.045 Uiso 1 1 calc R . .
H33C H 0.5983 0.8053 0.6075 0.045 Uiso 1 1 calc R . .
C34 C 0.4308(2) 0.68411(17) 0.65792(11) 0.0320(6) Uani 1 1 d . . .
H34A H 0.4604 0.6541 0.6877 0.048 Uiso 1 1 calc R . .
H34B H 0.3974 0.6431 0.6442 0.048 Uiso 1 1 calc R . .
H34C H 0.389 0.7334 0.67 0.048 Uiso 1 1 calc R . .
C35 C 0.50979(16) 0.80851(16) 0.49676(10) 0.0239(5) Uani 1 1 d . . .
C36 C 0.44015(18) 0.84905(19) 0.46002(11) 0.0319(6) Uani 1 1 d . . .
H36A H 0.4031 0.8981 0.4758 0.048 Uiso 1 1 calc R . .
H36B H 0.4014 0.8047 0.4553 0.048 Uiso 1 1 calc R . .
H36C H 0.4716 0.8701 0.4255 0.048 Uiso 1 1 calc R . .
C37 C 0.57016(18) 0.73578(18) 0.46958(12) 0.0336(6) Uani 1 1 d . . .
H37A H 0.5969 0.7595 0.4344 0.05 Uiso 1 1 calc R . .
H37B H 0.534 0.6887 0.4659 0.05 Uiso 1 1 calc R . .
H37C H 0.6182 0.7125 0.491 0.05 Uiso 1 1 calc R . .
C38 C 0.56746(18) 0.87906(18) 0.50602(12) 0.0313(6) Uani 1 1 d . . .
H38A H 0.6173 0.8519 0.5251 0.047 Uiso 1 1 calc R . .
H38B H 0.5301 0.9221 0.5271 0.047 Uiso 1 1 calc R . .
H38C H 0.5918 0.9083 0.4718 0.047 Uiso 1 1 calc R . .
C39 C 0.18526(16) 0.51528(15) 0.55955(9) 0.0192(5) Uani 1 1 d . . .
C40 C 0.2045(2) 0.52455(18) 0.61542(10) 0.0312(6) Uani 1 1 d . . .
H40A H 0.1661 0.5747 0.6291 0.047 Uiso 1 1 calc R . .
H40B H 0.268 0.5337 0.6144 0.047 Uiso 1 1 calc R . .
H40C H 0.1916 0.4712 0.6386 0.047 Uiso 1 1 calc R . .
C41 C 0.08641(17) 0.49935(17) 0.56162(12) 0.0313(6) Uani 1 1 d . . .
H41A H 0.0751 0.4885 0.5264 0.047 Uiso 1 1 calc R . .
H41B H 0.0474 0.551 0.5728 0.047 Uiso 1 1 calc R . .
H41C H 0.0734 0.4484 0.587 0.047 Uiso 1 1 calc R . .
C42 C 0.24765(18) 0.43786(15) 0.53892(11) 0.0270(5) Uani 1 1 d . . .
H42A H 0.2412 0.386 0.5646 0.041 Uiso 1 1 calc R . .
H42B H 0.3103 0.4518 0.534 0.041 Uiso 1 1 calc R . .
H42C H 0.2314 0.4261 0.505 0.041 Uiso 1 1 calc R . .
C43 C 0.21219(16) 0.61982(14) 0.44692(9) 0.0190(5) Uani 1 1 d . . .
C44 C 0.2160(2) 0.71622(16) 0.42408(10) 0.0284(6) Uani 1 1 d . . .
H44A H 0.269 0.7382 0.4341 0.043 Uiso 1 1 calc R . .
H44B H 0.1612 0.7512 0.4383 0.043 Uiso 1 1 calc R . .
H44C H 0.2203 0.7206 0.3854 0.043 Uiso 1 1 calc R . .
C45 C 0.29560(17) 0.56570(17) 0.42265(10) 0.0258(5) Uani 1 1 d . . .
H45A H 0.2922 0.5038 0.4355 0.039 Uiso 1 1 calc R . .
H45B H 0.3497 0.5852 0.4328 0.039 Uiso 1 1 calc R . .
H45C H 0.2987 0.5733 0.384 0.039 Uiso 1 1 calc R . .
C46 C 0.12632(17) 0.58889(16) 0.43350(10) 0.0244(5) Uani 1 1 d . . .
H46A H 0.126 0.5973 0.395 0.037 Uiso 1 1 calc R . .
H46B H 0.0735 0.6228 0.4508 0.037 Uiso 1 1 calc R . .
H46C H 0.1244 0.5267 0.4461 0.037 Uiso 1 1 calc R . .
C47 C 0.11780(16) 1.01112(14) 0.74070(11) 0.0223(5) Uani 1 1 d . . .
H47A H 0.178 1.0258 0.7234 0.027 Uiso 1 1 calc R . .
H47B H 0.1225 0.9925 0.7786 0.027 Uiso 1 1 calc R . .
C48 C 0.09222(15) 0.93588(14) 0.71585(9) 0.0165(4) Uani 1 1 d . . .
C49 C 0.15488(15) 0.86507(15) 0.70505(10) 0.0197(5) Uani 1 1 d . . .
H49 H 0.2159 0.8653 0.7106 0.024 Uiso 1 1 calc R . .
C50 C 0.12716(16) 0.79408(15) 0.68606(10) 0.0210(5) Uani 1 1 d . . .
H50 H 0.1689 0.7446 0.6788 0.025 Uiso 1 1 calc R . .
C51 C 0.03845(15) 0.79557(14) 0.67774(9) 0.0182(4) Uani 1 1 d . . .
H51 H 0.0186 0.7467 0.6653 0.022 Uiso 1 1 calc R . .
C52 C -0.02165(15) 0.86865(13) 0.68760(9) 0.0152(4) Uani 1 1 d . . .
C53 C -0.11683(15) 0.87538(14) 0.67499(10) 0.0186(5) Uani 1 1 d . . .
H53A H -0.1423 0.8195 0.688 0.022 Uiso 1 1 calc R . .
H53B H -0.1158 0.8839 0.6361 0.022 Uiso 1 1 calc R . .
C54 C 0.03551(16) 1.15736(15) 0.79908(10) 0.0210(5) Uani 1 1 d . . .
C55 C -0.01226(19) 1.09534(18) 0.84201(11) 0.0320(6) Uani 1 1 d . . .
H55A H 0.0217 1.0372 0.843 0.048 Uiso 1 1 calc R . .
H55B H -0.0733 1.0912 0.8341 0.048 Uiso 1 1 calc R . .
H55C H -0.0158 1.1178 0.8765 0.048 Uiso 1 1 calc R . .
C56 C -0.02009(18) 1.24732(16) 0.79639(12) 0.0304(6) Uani 1 1 d . . .
H56A H -0.0292 1.2689 0.8313 0.046 Uiso 1 1 calc R . .
H56B H -0.0788 1.2419 0.7855 0.046 Uiso 1 1 calc R . .
H56C H 0.0122 1.2885 0.7706 0.046 Uiso 1 1 calc R . .
C57 C 0.12943(17) 1.16613(16) 0.81230(11) 0.0270(6) Uani 1 1 d . . .
H57A H 0.1252 1.1773 0.8494 0.041 Uiso 1 1 calc R . .
H57B H 0.1549 1.2149 0.7894 0.041 Uiso 1 1 calc R . .
H57C H 0.1685 1.1118 0.8066 0.041 Uiso 1 1 calc R . .
C58 C 0.08235(16) 1.17919(15) 0.67514(11) 0.0241(5) Uani 1 1 d . . .
C59 C 0.00976(19) 1.25202(17) 0.65960(12) 0.0332(6) Uani 1 1 d . . .
H59A H -0.0009 1.2943 0.6859 0.05 Uiso 1 1 calc R . .
H59B H -0.0463 1.2266 0.6582 0.05 Uiso 1 1 calc R . .
H59C H 0.0301 1.2817 0.6248 0.05 Uiso 1 1 calc R . .
C60 C 0.16823(18) 1.21909(18) 0.68086(13) 0.0339(6) Uani 1 1 d . . .
H60A H 0.1936 1.2461 0.6463 0.051 Uiso 1 1 calc R . .
H60B H 0.2124 1.1731 0.6942 0.051 Uiso 1 1 calc R . .
H60C H 0.1537 1.2636 0.7058 0.051 Uiso 1 1 calc R . .
C61 C 0.10228(19) 1.11790(18) 0.63105(11) 0.0311(6) Uani 1 1 d . . .
H61A H 0.1241 1.151 0.5976 0.047 Uiso 1 1 calc R . .
H61B H 0.047 1.093 0.6272 0.047 Uiso 1 1 calc R . .
H61C H 0.1485 1.0706 0.6402 0.047 Uiso 1 1 calc R . .
C62 C -0.25863(15) 1.01500(14) 0.65070(9) 0.0174(4) Uani 1 1 d . . .
C63 C -0.19125(18) 1.05584(17) 0.60671(10) 0.0266(5) Uani 1 1 d . . .
H63A H -0.146 1.01 0.5935 0.04 Uiso 1 1 calc R . .
H63B H -0.1614 1.0991 0.6209 0.04 Uiso 1 1 calc R . .
H63C H -0.2234 1.0845 0.5777 0.04 Uiso 1 1 calc R . .
C64 C -0.30613(17) 0.94946(15) 0.62767(10) 0.0245(5) Uani 1 1 d . . .
H64A H -0.3526 0.9263 0.6547 0.037 Uiso 1 1 calc R . .
H64B H -0.262 0.9013 0.6163 0.037 Uiso 1 1 calc R . .
H64C H -0.3343 0.9787 0.5972 0.037 Uiso 1 1 calc R . .
C65 C -0.32757(17) 1.08821(16) 0.67139(10) 0.0260(5) Uani 1 1 d . . .
H65A H -0.3546 1.1218 0.6417 0.039 Uiso 1 1 calc R . .
H65B H -0.2973 1.127 0.6889 0.039 Uiso 1 1 calc R . .
H65C H -0.3749 1.0626 0.6968 0.039 Uiso 1 1 calc R . .
C66 C -0.25747(15) 0.91198(15) 0.76401(9) 0.0194(5) Uani 1 1 d . . .
C67 C -0.18495(18) 0.86552(19) 0.79706(11) 0.0326(6) Uani 1 1 d . . .
H67A H -0.2141 0.8366 0.8301 0.049 Uiso 1 1 calc R . .
H67B H -0.1476 0.9086 0.8053 0.049 Uiso 1 1 calc R . .
H67C H -0.1469 0.8218 0.7769 0.049 Uiso 1 1 calc R . .
C68 C -0.31730(16) 0.84518(15) 0.75277(11) 0.0243(5) Uani 1 1 d . . .
H68A H -0.339 0.8115 0.786 0.036 Uiso 1 1 calc R . .
H68B H -0.2824 0.8054 0.7286 0.036 Uiso 1 1 calc R . .
H68C H -0.3689 0.8757 0.7365 0.036 Uiso 1 1 calc R . .
C69 C -0.31526(18) 0.98066(17) 0.79578(10) 0.0277(5) Uani 1 1 d . . .
H69A H -0.3646 1.0077 0.7763 0.042 Uiso 1 1 calc R . .
H69B H -0.2779 1.0257 0.8013 0.042 Uiso 1 1 calc R . .
H69C H -0.3403 0.9527 0.8302 0.042 Uiso 1 1 calc R . .
C70 C 0.62137(15) 0.55892(14) 0.20038(10) 0.0181(5) Uani 1 1 d . . .
H70A H 0.6419 0.58 0.1631 0.022 Uiso 1 1 calc R . .
H70B H 0.6737 0.5538 0.2203 0.022 Uiso 1 1 calc R . .
C71 C 0.58966(14) 0.46948(14) 0.20214(9) 0.0147(4) Uani 1 1 d . . .
C72 C 0.64994(15) 0.39462(14) 0.20016(10) 0.0186(5) Uani 1 1 d . . .
H72 H 0.7125 0.3978 0.2005 0.022 Uiso 1 1 calc R . .
C73 C 0.61789(16) 0.31511(15) 0.19766(10) 0.0219(5) Uani 1 1 d . . .
H73 H 0.6581 0.263 0.1973 0.026 Uiso 1 1 calc R . .
C74 C 0.52725(15) 0.31212(14) 0.19574(10) 0.0194(5) Uani 1 1 d . . .
H74 H 0.5049 0.2583 0.1928 0.023 Uiso 1 1 calc R . .
C75 C 0.46915(14) 0.38830(13) 0.19805(8) 0.0133(4) Uani 1 1 d . . .
C76 C 0.36953(14) 0.38638(13) 0.19768(10) 0.0171(4) Uani 1 1 d . . .
H76A H 0.346 0.3473 0.2287 0.02 Uiso 1 1 calc R . .
H76B H 0.3605 0.361 0.1654 0.02 Uiso 1 1 calc R . .
C77 C 0.55310(15) 0.74467(14) 0.18539(9) 0.0192(5) Uani 1 1 d . . .
C78 C 0.65241(17) 0.76106(16) 0.17361(12) 0.0293(6) Uani 1 1 d . . .
H78A H 0.6593 0.8112 0.1467 0.044 Uiso 1 1 calc R . .
H78B H 0.6882 0.7091 0.1605 0.044 Uiso 1 1 calc R . .
H78C H 0.6735 0.7734 0.2061 0.044 Uiso 1 1 calc R . .
C79 C 0.51726(19) 0.73446(17) 0.13372(10) 0.0289(6) Uani 1 1 d . . .
H79A H 0.529 0.7854 0.1081 0.043 Uiso 1 1 calc R . .
H79B H 0.4522 0.73 0.1409 0.043 Uiso 1 1 calc R . .
H79C H 0.5477 0.6814 0.1191 0.043 Uiso 1 1 calc R . .
C80 C 0.49725(18) 0.82216(15) 0.21049(11) 0.0282(6) Uani 1 1 d . . .
H80A H 0.5228 0.8331 0.2418 0.042 Uiso 1 1 calc R . .
H80B H 0.4348 0.8086 0.2209 0.042 Uiso 1 1 calc R . .
H80C H 0.4984 0.8744 0.1848 0.042 Uiso 1 1 calc R . .
C81 C 0.55343(16) 0.64241(14) 0.29809(9) 0.0183(5) Uani 1 1 d . . .
C82 C 0.5543(2) 0.54674(17) 0.32269(11) 0.0309(6) Uani 1 1 d . . .
H82A H 0.6067 0.5119 0.3057 0.046 Uiso 1 1 calc R . .
H82B H 0.4989 0.5235 0.3173 0.046 Uiso 1 1 calc R . .
H82C H 0.5577 0.5439 0.3607 0.046 Uiso 1 1 calc R . .
C83 C 0.47416(17) 0.69589(17) 0.32777(10) 0.0262(5) Uani 1 1 d . . .
H83A H 0.4801 0.6892 0.3656 0.039 Uiso 1 1 calc R . .
H83B H 0.4174 0.6749 0.3227 0.039 Uiso 1 1 calc R . .
H83C H 0.4742 0.7577 0.314 0.039 Uiso 1 1 calc R . .
C84 C 0.64294(17) 0.67643(17) 0.30314(11) 0.0271(6) Uani 1 1 d . . .
H84A H 0.6404 0.7389 0.2907 0.041 Uiso 1 1 calc R . .
H84B H 0.6923 0.6444 0.2816 0.041 Uiso 1 1 calc R . .
H84C H 0.6535 0.6677 0.3403 0.041 Uiso 1 1 calc R . .
C85 C 0.27021(15) 0.52459(15) 0.13172(9) 0.0182(4) Uani 1 1 d . . .
C86 C 0.35975(17) 0.51957(18) 0.09419(10) 0.0268(5) Uani 1 1 d . . .
H86A H 0.3881 0.4591 0.0962 0.04 Uiso 1 1 calc R . .
H86B H 0.4002 0.5576 0.1047 0.04 Uiso 1 1 calc R . .
H86C H 0.348 0.5389 0.0578 0.04 Uiso 1 1 calc R . .
C87 C 0.20724(16) 0.46455(16) 0.11635(10) 0.0222(5) Uani 1 1 d . . .
H87A H 0.1485 0.4722 0.1382 0.033 Uiso 1 1 calc R . .
H87B H 0.2332 0.4036 0.122 0.033 Uiso 1 1 calc R . .
H87C H 0.1996 0.4792 0.0789 0.033 Uiso 1 1 calc R . .
C88 C 0.2270(2) 0.61931(16) 0.12718(11) 0.0333(6) Uani 1 1 d . . .
H88A H 0.2189 0.6384 0.0902 0.05 Uiso 1 1 calc R . .
H88B H 0.2661 0.657 0.1392 0.05 Uiso 1 1 calc R . .
H88C H 0.1681 0.6232 0.1493 0.05 Uiso 1 1 calc R . .
C89 C 0.20731(15) 0.47530(14) 0.25238(9) 0.0178(4) Uani 1 1 d . . .
C90 C 0.2499(2) 0.4576(2) 0.30389(10) 0.0333(6) Uani 1 1 d . . .
H90A H 0.2023 0.4512 0.334 0.05 Uiso 1 1 calc R . .
H90B H 0.2834 0.5066 0.3075 0.05 Uiso 1 1 calc R . .
H90C H 0.2911 0.4037 0.3031 0.05 Uiso 1 1 calc R . .
C91 C 0.15651(16) 0.39753(15) 0.24642(10) 0.0219(5) Uani 1 1 d . . .
H91A H 0.1998 0.3459 0.2408 0.033 Uiso 1 1 calc R . .
H91B H 0.1228 0.4117 0.216 0.033 Uiso 1 1 calc R . .
H91C H 0.1145 0.3853 0.2786 0.033 Uiso 1 1 calc R . .
C92 C 0.14124(17) 0.55822(16) 0.25508(12) 0.0298(6) Uani 1 1 d . . .
H92A H 0.1083 0.5664 0.2243 0.045 Uiso 1 1 calc R . .
H92B H 0.1747 0.6088 0.2551 0.045 Uiso 1 1 calc R . .
H92C H 0.0985 0.5525 0.2876 0.045 Uiso 1 1 calc R . .
N1 N 0.74460(12) 0.30684(11) 0.03313(7) 0.0133(4) Uani 1 1 d . A .
N2 N 0.24277(12) 0.78970(11) 0.55390(8) 0.0152(4) Uani 1 1 d . A .
N3 N 0.00594(12) 0.93746(11) 0.70695(8) 0.0151(4) Uani 1 1 d . A .
N4 N 0.50030(12) 0.46548(11) 0.20233(7) 0.0128(3) Uani 1 1 d . A .
Cl1 Cl 0.9354(4) 0.0732(4) 0.0028(3) 0.0198(17) Uani 0.0851(18) 1 d P A 8
Cl2 Cl 0.4357(4) 0.5565(4) 0.5221(3) 0.0220(18) Uani 0.0851(18) 1 d P A 8
Cl3 Cl -0.1870(4) 1.1698(4) 0.7397(3) 0.0178(16) Uani 0.0851(18) 1 d P A 8
Cl4 Cl 0.3100(4) 0.6959(4) 0.2411(3) 0.0212(17) Uani 0.0851(18) 1 d P A 8
P1 P 0.94156(4) 0.27542(3) 0.03926(2) 0.01211(10) Uani 1 1 d . A .
P2 P 0.71039(4) 0.12824(3) 0.01500(2) 0.01458(11) Uani 1 1 d . A .
P3 P 0.44032(4) 0.76227(3) 0.55730(2) 0.01555(11) Uani 1 1 d . A .
P4 P 0.21509(4) 0.61914(3) 0.51929(2) 0.01371(11) Uani 1 1 d . A .
P5 P 0.03672(4) 1.11044(3) 0.73556(2) 0.01513(11) Uani 1 1 d . A .
P6 P -0.19188(4) 0.96580(3) 0.70433(2) 0.01235(10) Uani 1 1 d . A .
P7 P 0.53336(4) 0.64048(3) 0.22844(2) 0.01324(11) Uani 1 1 d . A .
P8 P 0.30306(4) 0.49476(3) 0.19931(2) 0.01242(10) Uani 1 1 d . A .
S1 S -0.35906(4) 0.76912(4) 0.94001(2) 0.01846(11) Uani 1 1 d D B 1
O1 O -0.26603(11) 0.77847(12) 0.92111(7) 0.0288(4) Uani 1 1 d D B 1
O2 O -0.41037(13) 0.84300(12) 0.96230(9) 0.0370(5) Uani 1 1 d D B 1
O3 O -0.40530(12) 0.72638(11) 0.90661(7) 0.0258(4) Uani 1 1 d D B 1
C93 C -0.35273(16) 0.68873(17) 0.99760(9) 0.0230(5) Uani 1 1 d D B 1
F1 F -0.31698(10) 0.71845(13) 1.03589(6) 0.0382(4) Uani 1 1 d D B 1
F2 F -0.30292(12) 0.61528(10) 0.98582(7) 0.0382(4) Uani 1 1 d D B 1
F3 F -0.43490(10) 0.66674(11) 1.01891(6) 0.0329(4) Uani 1 1 d D B 1
S2 S 0.10883(4) 0.46646(4) 0.81842(3) 0.02087(12) Uani 1 1 d D C 2
O4 O 0.15747(12) 0.51145(11) 0.84914(7) 0.0260(4) Uani 1 1 d D C 2
O5 O 0.15548(13) 0.38648(13) 0.80176(10) 0.0460(6) Uani 1 1 d D C 2
O6 O 0.01425(11) 0.46547(12) 0.83644(8) 0.0299(4) Uani 1 1 d D C 2
C94 C 0.10975(17) 0.5380(2) 0.75692(10) 0.0308(6) Uani 1 1 d D C 2
F4 F 0.19420(11) 0.54745(15) 0.73372(6) 0.0482(5) Uani 1 1 d D C 2
F5 F 0.06872(12) 0.61789(12) 0.76411(7) 0.0456(5) Uani 1 1 d D C 2
F6 F 0.06708(11) 0.50742(16) 0.72215(7) 0.0538(6) Uani 1 1 d D C 2
S3 S 0.13856(4) 0.22323(5) 0.47930(3) 0.02086(17) Uani 0.8823(19) 1 d PD D 3
O7 O 0.22431(14) 0.21451(15) 0.49831(9) 0.0334(5) Uani 0.8823(19) 1 d PD D 3
O8 O 0.11462(14) 0.14585(13) 0.46104(9) 0.0309(5) Uani 0.8823(19) 1 d PD D 3
O9 O 0.06667(13) 0.27106(16) 0.51049(8) 0.0303(5) Uani 0.8823(19) 1 d PD D 3
C95 C 0.1553(2) 0.29647(19) 0.41815(13) 0.0187(5) Uani 0.8823(19) 1 d PDU D 3
F7 F 0.17779(13) 0.37344(10) 0.42756(7) 0.0339(4) Uani 0.8823(19) 1 d PDU D 3
F8 F 0.22157(11) 0.26324(10) 0.38326(7) 0.0256(4) Uani 0.8823(19) 1 d PDU D 3
F9 F 0.08160(11) 0.31183(12) 0.39420(7) 0.0293(4) Uani 0.8823(19) 1 d PDU D 3
S4 S 0.60763(6) 0.02471(6) 0.27234(3) 0.01697(19) Uani 0.795(2) 1 d PD E 4
O10 O 0.63738(17) 0.10506(16) 0.28374(11) 0.0283(6) Uani 0.795(2) 1 d PD E 4
O11 O 0.51795(19) 0.0321(3) 0.25837(11) 0.0264(7) Uani 0.795(2) 1 d PD E 4
O12 O 0.6738(2) -0.03161(17) 0.24194(12) 0.0276(7) Uani 0.795(2) 1 d PD E 4
C96 C 0.5974(4) -0.0375(4) 0.3374(2) 0.0208(4) Uani 0.795(2) 1 d PDU E 4
F10 F 0.67316(13) -0.04637(14) 0.35907(8) 0.0260(4) Uani 0.795(2) 1 d PDU E 4
F11 F 0.53271(16) 0.00064(17) 0.37165(8) 0.0204(5) Uani 0.795(2) 1 d PDU E 4
F12 F 0.57411(14) -0.11809(12) 0.33505(9) 0.0261(4) Uani 0.795(2) 1 d PDU E 4
S5 S 0.1459(5) 0.2838(5) 0.4356(3) 0.0324(16) Uani 0.1177(19) 1 d PDU D 5
O17 O 0.0893(10) 0.2454(10) 0.4066(6) 0.0329(17) Uiso 0.1177(19) 1 d PDU D 5
O18 O 0.2396(8) 0.2817(10) 0.4163(6) 0.0332(17) Uiso 0.1177(19) 1 d PDU D 5
O19 O 0.1077(10) 0.3689(8) 0.4504(6) 0.0334(17) Uiso 0.1177(19) 1 d PDU D 5
C97 C 0.1442(13) 0.2143(12) 0.4976(6) 0.079(4) Uiso 0.1177(19) 1 d PDU D 5
F13 F 0.1935(14) 0.2424(14) 0.5295(8) 0.079(4) Uiso 0.1177(19) 1 d PDU D 5
F14 F 0.1753(14) 0.1315(11) 0.4893(8) 0.079(4) Uiso 0.1177(19) 1 d PDU D 5
F15 F 0.0585(12) 0.2156(15) 0.5209(8) 0.079(4) Uiso 0.1177(19) 1 d PDU D 5
S6 S 0.6023(5) -0.0316(5) 0.3316(3) 0.0215(4) Uiso 0.155(2) 1 d PDU F 6
O20 O 0.6013(10) -0.1213(8) 0.3241(6) 0.0258(5) Uiso 0.155(2) 1 d PD F 6
O21 O 0.5237(11) 0.0102(13) 0.3614(7) 0.0258(5) Uiso 0.155(2) 1 d PD F 6
O22 O 0.6878(8) -0.0143(9) 0.3460(5) 0.0258(5) Uiso 0.155(2) 1 d PD F 6
C98 C 0.6048(13) 0.0260(11) 0.2659(6) 0.0258(5) Uiso 0.155(2) 1 d PD F 6
F16 F 0.5289(11) 0.0260(14) 0.2460(7) 0.0323(7) Uiso 0.155(2) 1 d PD F 6
F17 F 0.6762(12) -0.0071(9) 0.2343(7) 0.0323(7) Uiso 0.155(2) 1 d PD F 6
F18 F 0.6188(9) 0.1097(8) 0.2664(5) 0.0323(7) Uiso 0.155(2) 1 d PD F 6
S7 S 0.6076(7) -0.0202(7) 0.3034(5) 0.0215(4) Uiso 0.0498(11) 1 d PD G 9
O23 O 0.5147(12) -0.0317(19) 0.3227(11) 0.0258(5) Uiso 0.0498(11) 1 d PD G 9
O24 O 0.6588(18) -0.0922(14) 0.2784(11) 0.0258(5) Uiso 0.0498(11) 1 d PD G 9
O25 O 0.656(2) 0.0187(19) 0.3375(10) 0.0258(5) Uiso 0.0498(11) 1 d PD G 9
C99 C 0.5995(15) 0.0636(12) 0.2481(7) 0.0258(5) Uiso 0.0498(11) 1 d PD G 9
F19 F 0.5518(18) 0.1359(13) 0.2635(10) 0.0323(7) Uiso 0.0498(11) 1 d PD G 9
F20 F 0.5615(18) 0.0354(17) 0.2100(9) 0.0323(7) Uiso 0.0498(11) 1 d PD G 9
F21 F 0.6816(14) 0.0844(17) 0.2270(10) 0.0323(7) Uiso 0.0498(11) 1 d PD G 9
Pd1 Pd 0.835205(10) 0.194887(10) 0.020497(7) 0.01210(4) Uani 1 1 d D . .
Pd2 Pd 0.335009(11) 0.679178(10) 0.539846(7) 0.01349(4) Uani 1 1 d D . .
Pd3 Pd -0.086139(10) 1.047159(10) 0.722874(7) 0.01324(4) Uani 1 1 d D . .
Pd4 Pd 0.409596(10) 0.576278(10) 0.217163(7) 0.01287(4) Uani 1 1 d D . .
H1P H 0.8973(17) 0.1131(16) 0.0171(13) 0.032(9) Uiso 0.9149(18) 1 d PD A 7
H2P H 0.3989(17) 0.6018(16) 0.5267(12) 0.031(9) Uiso 0.9149(18) 1 d PD A 7
H3P H -0.1490(18) 1.1269(16) 0.7321(12) 0.030(9) Uiso 0.9149(18) 1 d PD A 7
H4P H 0.3472(18) 0.6558(16) 0.2279(12) 0.030(8) Uiso 0.9149(18) 1 d PD A 7

loop_
_atom_site_aniso_label
_atom_site_aniso_U_11
_atom_site_aniso_U_22
_atom_site_aniso_U_33
_atom_site_aniso_U_23
_atom_site_aniso_U_13
_atom_site_aniso_U_12
C1 0.0131(10) 0.0137(9) 0.0224(12) -0.0020(8) -0.0035(9) -0.0031(8)
C2 0.0158(10) 0.0116(9) 0.0144(10) 0.0005(8) -0.0042(8) -0.0025(8)
C3 0.0183(11) 0.0119(9) 0.0181(11) -0.0005(8) -0.0048(9) -0.0024(8)
C4 0.0169(11) 0.0142(10) 0.0206(12) -0.0025(8) -0.0031(9) 0.0021(8)
C5 0.0127(10) 0.0168(10) 0.0193(11) -0.0006(8) -0.0037(8) -0.0016(8)
C6 0.0128(10) 0.0129(9) 0.0151(10) 0.0002(8) -0.0034(8) -0.0025(8)
C7 0.0125(10) 0.0146(10) 0.0271(13) -0.0055(9) -0.0050(9) -0.0007(8)
C8 0.0206(11) 0.0177(10) 0.0193(12) -0.0028(9) -0.0081(9) -0.0029(9)
C9 0.0243(13) 0.0331(13) 0.0190(12) -0.0032(10) -0.0044(10) -0.0072(10)
C10 0.0393(15) 0.0202(11) 0.0273(14) -0.0006(10) -0.0171(12) 0.0007(10)
C11 0.0196(12) 0.0257(12) 0.0256(13) -0.0084(10) -0.0093(10) -0.0022(9)
C12 0.0137(10) 0.0203(10) 0.0216(12) -0.0046(9) 0.0010(9) -0.0056(8)
C13 0.0172(12) 0.0233(12) 0.0365(15) -0.0081(11) 0.0011(10) -0.0008(9)
C14 0.0285(14) 0.0342(14) 0.0203(13) 0.0006(11) -0.0008(10) -0.0068(11)
C15 0.0191(12) 0.0242(12) 0.0392(15) -0.0084(11) 0.0064(11) -0.0112(10)
C16 0.0242(13) 0.0208(11) 0.0329(14) 0.0086(10) -0.0106(11) -0.0096(10)
C17 0.0267(14) 0.0344(15) 0.060(2) 0.0226(14) -0.0195(14) -0.0065(12)
C18 0.0444(17) 0.0427(16) 0.0247(14) 0.0060(12) -0.0016(12) -0.0204(14)
C19 0.0240(13) 0.0254(12) 0.0434(17) 0.0114(11) -0.0111(12) -0.0134(10)
C20 0.0175(11) 0.0201(11) 0.0334(14) -0.0134(10) -0.0087(10) -0.0014(9)
C21 0.0189(12) 0.0211(11) 0.0349(14) -0.0075(10) -0.0131(10) -0.0035(9)
C22 0.0297(15) 0.0468(16) 0.0279(15) -0.0143(12) -0.0007(11) -0.0134(12)
C23 0.0274(14) 0.0312(14) 0.068(2) -0.0283(15) -0.0203(14) 0.0083(11)
C24 0.0164(11) 0.0148(10) 0.0284(13) -0.0089(9) -0.0080(9) 0.0004(8)
C25 0.0165(11) 0.0145(10) 0.0202(12) -0.0061(8) -0.0040(9) -0.0005(8)
C26 0.0223(12) 0.0130(10) 0.0318(14) -0.0071(9) -0.0085(10) 0.0008(9)
C27 0.0236(12) 0.0172(11) 0.0331(14) -0.0075(10) -0.0098(11) 0.0062(9)
C28 0.0158(11) 0.0209(11) 0.0280(13) -0.0083(10) -0.0074(9) 0.0032(9)
C29 0.0145(10) 0.0174(10) 0.0209(12) -0.0079(9) -0.0028(9) -0.0003(8)
C30 0.0138(11) 0.0184(10) 0.0289(13) -0.0092(9) -0.0030(9) -0.0004(8)
C31 0.0237(12) 0.0166(10) 0.0349(14) -0.0067(10) -0.0169(11) 0.0008(9)
C32 0.0333(15) 0.0251(13) 0.0531(19) -0.0124(12) -0.0267(14) 0.0104(11)
C33 0.0312(14) 0.0222(12) 0.0433(17) -0.0100(11) -0.0221(12) -0.0018(10)
C34 0.0415(16) 0.0276(13) 0.0295(15) 0.0005(11) -0.0155(12) -0.0050(11)
C35 0.0188(12) 0.0253(12) 0.0291(14) -0.0070(10) -0.0016(10) -0.0057(9)
C36 0.0270(14) 0.0403(15) 0.0283(14) 0.0040(12) -0.0055(11) -0.0087(12)
C37 0.0264(14) 0.0366(15) 0.0388(16) -0.0168(13) 0.0039(12) -0.0037(11)
C38 0.0238(13) 0.0313(13) 0.0412(16) -0.0080(12) -0.0011(12) -0.0123(11)
C39 0.0195(11) 0.0193(10) 0.0198(12) -0.0022(9) -0.0025(9) -0.0065(9)
C40 0.0462(17) 0.0295(13) 0.0186(13) 0.0018(10) -0.0032(12) -0.0128(12)
C41 0.0230(13) 0.0266(13) 0.0446(17) 0.0002(12) -0.0021(12) -0.0100(10)
C42 0.0349(14) 0.0158(11) 0.0297(14) -0.0006(10) -0.0047(11) -0.0011(10)
C43 0.0229(12) 0.0177(10) 0.0184(12) -0.0006(9) -0.0088(9) -0.0044(9)
C44 0.0439(16) 0.0223(12) 0.0217(13) 0.0019(10) -0.0127(11) -0.0086(11)
C45 0.0260(13) 0.0330(13) 0.0193(12) -0.0089(10) -0.0007(10) -0.0030(10)
C46 0.0253(13) 0.0231(11) 0.0299(14) -0.0081(10) -0.0155(11) -0.0029(10)
C47 0.0159(11) 0.0170(10) 0.0366(14) -0.0073(10) -0.0106(10) 0.0013(8)
C48 0.0151(10) 0.0150(10) 0.0200(11) -0.0031(8) -0.0036(9) -0.0015(8)
C49 0.0121(10) 0.0194(10) 0.0282(13) -0.0040(9) -0.0045(9) -0.0001(8)
C50 0.0169(11) 0.0161(10) 0.0291(13) -0.0049(9) -0.0024(10) 0.0035(8)
C51 0.0200(11) 0.0140(10) 0.0215(12) -0.0041(9) -0.0042(9) -0.0015(8)
C52 0.0149(10) 0.0133(9) 0.0177(11) -0.0023(8) -0.0029(8) -0.0010(8)
C53 0.0166(11) 0.0146(10) 0.0265(13) -0.0068(9) -0.0063(9) -0.0006(8)
C54 0.0192(12) 0.0189(11) 0.0278(13) -0.0100(9) -0.0100(10) 0.0025(9)
C55 0.0366(16) 0.0346(14) 0.0260(14) -0.0081(11) -0.0044(12) -0.0040(12)
C56 0.0297(14) 0.0250(12) 0.0409(16) -0.0172(11) -0.0200(12) 0.0118(10)
C57 0.0249(13) 0.0215(11) 0.0397(16) -0.0097(11) -0.0199(11) 0.0021(10)
C58 0.0182(12) 0.0206(11) 0.0330(14) -0.0016(10) -0.0011(10) -0.0034(9)
C59 0.0319(15) 0.0243(12) 0.0397(16) 0.0076(11) -0.0049(12) 0.0011(11)
C60 0.0207(13) 0.0302(13) 0.0510(18) -0.0045(13) 0.0008(12) -0.0101(11)
C61 0.0326(15) 0.0305(13) 0.0293(15) -0.0027(11) 0.0020(11) -0.0066(11)
C62 0.0195(11) 0.0156(10) 0.0184(11) -0.0015(8) -0.0071(9) -0.0024(8)
C63 0.0317(14) 0.0270(12) 0.0208(13) 0.0027(10) -0.0042(11) -0.0060(10)
C64 0.0277(13) 0.0215(11) 0.0288(14) -0.0036(10) -0.0167(11) -0.0036(10)
C65 0.0282(13) 0.0231(12) 0.0281(14) -0.0069(10) -0.0130(11) 0.0076(10)
C66 0.0169(11) 0.0220(11) 0.0196(12) 0.0005(9) -0.0033(9) -0.0053(9)
C67 0.0265(14) 0.0444(16) 0.0252(14) 0.0114(12) -0.0083(11) -0.0058(12)
C68 0.0208(12) 0.0198(11) 0.0326(14) -0.0006(10) -0.0030(10) -0.0068(9)
C69 0.0297(14) 0.0317(13) 0.0220(13) -0.0063(10) 0.0029(10) -0.0082(11)
C70 0.0125(10) 0.0156(10) 0.0275(13) -0.0074(9) -0.0024(9) -0.0015(8)
C71 0.0127(10) 0.0176(10) 0.0153(11) -0.0068(8) -0.0012(8) -0.0029(8)
C72 0.0126(10) 0.0191(10) 0.0256(12) -0.0066(9) -0.0048(9) -0.0005(8)
C73 0.0161(11) 0.0149(10) 0.0352(14) -0.0058(10) -0.0055(10) 0.0014(8)
C74 0.0173(11) 0.0130(10) 0.0291(13) -0.0059(9) -0.0045(9) -0.0011(8)
C75 0.0129(10) 0.0140(9) 0.0137(10) -0.0023(8) -0.0027(8) -0.0024(8)
C76 0.0119(10) 0.0126(9) 0.0281(13) -0.0062(9) -0.0037(9) -0.0014(8)
C77 0.0181(11) 0.0169(10) 0.0221(12) -0.0003(9) -0.0007(9) -0.0035(8)
C78 0.0233(13) 0.0227(12) 0.0410(16) 0.0018(11) 0.0005(11) -0.0096(10)
C79 0.0327(14) 0.0299(13) 0.0236(13) 0.0025(11) -0.0043(11) -0.0060(11)
C80 0.0331(14) 0.0139(10) 0.0342(15) 0.0006(10) 0.0012(11) 0.0012(10)
C81 0.0209(11) 0.0178(10) 0.0184(11) -0.0037(9) -0.0082(9) -0.0020(9)
C82 0.0447(17) 0.0250(12) 0.0248(14) 0.0023(10) -0.0135(12) -0.0044(11)
C83 0.0293(14) 0.0309(13) 0.0192(12) -0.0082(10) -0.0008(10) -0.0039(10)
C84 0.0247(13) 0.0270(12) 0.0348(15) -0.0120(11) -0.0139(11) -0.0025(10)
C85 0.0177(11) 0.0214(11) 0.0161(11) -0.0039(9) -0.0019(9) -0.0027(9)
C86 0.0240(13) 0.0403(14) 0.0169(12) -0.0037(11) 0.0039(10) -0.0138(11)
C87 0.0174(11) 0.0320(13) 0.0196(12) -0.0074(10) -0.0057(9) -0.0034(9)
C88 0.0527(18) 0.0223(12) 0.0250(14) -0.0004(10) -0.0163(13) 0.0072(12)
C89 0.0155(11) 0.0199(10) 0.0180(11) -0.0052(9) 0.0021(9) -0.0041(8)
C90 0.0396(16) 0.0445(16) 0.0181(13) -0.0026(11) -0.0040(11) -0.0145(13)
C91 0.0159(11) 0.0223(11) 0.0271(13) -0.0023(10) 0.0013(9) -0.0062(9)
C92 0.0234(13) 0.0238(12) 0.0392(16) -0.0095(11) 0.0114(11) -0.0027(10)
N1 0.0123(9) 0.0109(8) 0.0174(9) -0.0012(7) -0.0040(7) -0.0016(6)
N2 0.0138(9) 0.0140(8) 0.0193(10) -0.0067(7) -0.0048(7) 0.0004(7)
N3 0.0132(9) 0.0136(8) 0.0194(10) -0.0041(7) -0.0036(7) -0.0013(7)
N4 0.0112(8) 0.0135(8) 0.0148(9) -0.0048(7) -0.0019(7) -0.0015(6)
Cl1 0.013(3) 0.012(3) 0.037(4) -0.009(3) -0.009(3) 0.002(2)
Cl2 0.018(3) 0.016(3) 0.035(4) -0.013(3) -0.009(3) 0.005(2)
Cl3 0.009(3) 0.014(3) 0.032(4) -0.011(2) -0.007(2) 0.004(2)
Cl4 0.007(3) 0.020(3) 0.038(4) -0.016(3) -0.001(3) 0.004(2)
P1 0.0099(2) 0.0111(2) 0.0162(3) -0.0018(2) -0.0036(2) -0.00224(19)
P2 0.0120(3) 0.0105(2) 0.0227(3) -0.0015(2) -0.0058(2) -0.00284(19)
P3 0.0126(3) 0.0125(2) 0.0239(3) -0.0072(2) -0.0066(2) -0.0003(2)
P4 0.0115(3) 0.0126(2) 0.0184(3) -0.0055(2) -0.0034(2) -0.00139(19)
P5 0.0105(3) 0.0131(2) 0.0235(3) -0.0059(2) -0.0052(2) -0.00083(19)
P6 0.0106(2) 0.0115(2) 0.0160(3) -0.0027(2) -0.0039(2) -0.00173(19)
P7 0.0114(3) 0.0127(2) 0.0169(3) -0.0048(2) -0.0023(2) -0.00247(19)
P8 0.0096(2) 0.0130(2) 0.0157(3) -0.0045(2) -0.0021(2) -0.00189(19)
S1 0.0142(3) 0.0166(2) 0.0246(3) -0.0027(2) -0.0015(2) -0.0026(2)
O1 0.0183(9) 0.0367(10) 0.0294(10) 0.0027(8) 0.0021(7) -0.0075(7)
O2 0.0271(10) 0.0223(9) 0.0623(14) -0.0158(9) -0.0027(9) 0.0018(7)
O3 0.0284(9) 0.0306(9) 0.0204(9) -0.0005(7) -0.0074(7) -0.0090(7)
C93 0.0160(11) 0.0357(13) 0.0187(12) -0.0066(10) -0.0013(9) -0.0050(10)
F1 0.0257(8) 0.0729(12) 0.0208(8) -0.0131(8) -0.0043(6) -0.0156(8)
F2 0.0465(10) 0.0299(8) 0.0330(9) 0.0057(7) -0.0052(8) 0.0084(7)
F3 0.0264(8) 0.0539(10) 0.0200(8) 0.0029(7) -0.0021(6) -0.0190(7)
S2 0.0142(3) 0.0181(3) 0.0306(3) -0.0052(2) -0.0011(2) -0.0021(2)
O4 0.0263(9) 0.0295(9) 0.0239(9) -0.0033(7) -0.0059(7) -0.0058(7)
O5 0.0263(11) 0.0272(10) 0.0883(18) -0.0271(11) -0.0084(11) 0.0039(8)
O6 0.0149(8) 0.0331(10) 0.0387(11) 0.0052(8) 0.0006(8) -0.0039(7)
C94 0.0177(12) 0.0557(18) 0.0205(13) -0.0062(12) 0.0017(10) -0.0131(12)
F4 0.0242(9) 0.1036(16) 0.0209(8) -0.0023(9) -0.0002(7) -0.0307(9)
F5 0.0458(11) 0.0438(10) 0.0439(11) 0.0189(8) -0.0119(8) -0.0074(8)
F6 0.0267(9) 0.1169(18) 0.0257(9) -0.0209(10) -0.0023(7) -0.0276(10)
S3 0.0136(3) 0.0270(3) 0.0219(4) -0.0024(3) -0.0035(3) -0.0002(2)
O7 0.0168(10) 0.0465(13) 0.0375(13) -0.0009(11) -0.0124(9) 0.0016(9)
O8 0.0296(11) 0.0265(10) 0.0361(12) -0.0012(9) 0.0024(9) -0.0116(9)
O9 0.0202(10) 0.0497(14) 0.0197(11) -0.0097(10) -0.0028(8) 0.0082(9)
C95 0.0200(10) 0.0175(9) 0.0208(10) -0.0091(9) -0.0040(9) -0.0017(8)
F7 0.0511(11) 0.0197(7) 0.0338(9) -0.0102(7) -0.0044(8) -0.0091(7)
F8 0.0231(8) 0.0229(7) 0.0289(9) -0.0074(7) 0.0078(7) -0.0028(6)
F9 0.0246(8) 0.0402(9) 0.0225(8) -0.0035(7) -0.0071(7) 0.0043(7)
S4 0.0110(3) 0.0239(4) 0.0159(4) -0.0013(3) -0.0016(3) -0.0022(3)
O10 0.0267(14) 0.0270(12) 0.0324(16) 0.0027(11) -0.0053(10) -0.0122(10)
O11 0.0142(12) 0.0424(15) 0.0233(18) -0.0017(14) -0.0081(12) -0.0004(11)
O12 0.0184(11) 0.0393(18) 0.0236(15) -0.0086(13) 0.0049(10) -0.0005(13)
C96 0.0218(8) 0.0199(7) 0.0213(8) -0.0061(7) -0.0029(7) -0.0009(7)
F10 0.0225(8) 0.0328(9) 0.0229(9) -0.0041(7) -0.0090(7) 0.0039(7)
F11 0.0204(8) 0.0208(9) 0.0194(10) -0.0071(8) 0.0023(7) -0.0010(6)
F12 0.0335(10) 0.0168(7) 0.0274(9) -0.0071(7) 0.0027(8) -0.0039(7)
S5 0.0321(17) 0.0323(17) 0.0333(17) -0.0046(6) -0.0051(6) -0.0035(6)
Pd1 0.00921(8) 0.00992(7) 0.01830(9) -0.00266(6) -0.00399(6) -0.00184(5)
Pd2 0.01077(8) 0.01120(7) 0.02035(9) -0.00665(6) -0.00509(6) 0.00004(6)
Pd3 0.00924(8) 0.01189(7) 0.01996(9) -0.00551(6) -0.00375(6) -0.00058(6)
Pd4 0.00895(8) 0.01167(7) 0.01927(9) -0.00602(6) -0.00218(6) -0.00147(6)

loop_
_atom_type_symbol
_atom_type_description
_atom_type_scat_dispersion_real
_atom_type_scat_dispersion_imag
_atom_type_scat_source
C C 0.0033 0.0016 'International Tables Vol C Tables 4.2.6.8 and 6.1.1.4'
H H 0 0 'International Tables Vol C Tables 4.2.6.8 and 6.1.1.4'
N N 0.0061 0.0033 'International Tables Vol C Tables 4.2.6.8 and 6.1.1.4'
O O 0.0106 0.006 'International Tables Vol C Tables 4.2.6.8 and 6.1.1.4'
F F 0.0171 0.0103 'International Tables Vol C Tables 4.2.6.8 and 6.1.1.4'
P P 0.1023 0.0942 'International Tables Vol C Tables 4.2.6.8 and 6.1.1.4'
S S 0.1246 0.1234 'International Tables Vol C Tables 4.2.6.8 and 6.1.1.4'
Pd Pd -0.9988 1.0072 'International Tables Vol C Tables 4.2.6.8 and 6.1.1.4'
Cl Cl 0.1484 0.1585 'International Tables Vol C Tables 4.2.6.8 and 6.1.1.4'

loop_
_geom_angle_atom_site_label_1
_geom_angle_atom_site_label_2
_geom_angle_atom_site_label_3
_geom_angle
C2 C1 P1 113.40(14)
C2 C1 H1A 108.9
P1 C1 H1A 108.9
C2 C1 H1B 108.9
P1 C1 H1B 108.9
H1A C1 H1B 107.7
N1 C2 C3 121.02(19)
N1 C2 C1 117.80(18)
C3 C2 C1 121.12(18)
C2 C3 C4 119.0(2)
C2 C3 H3 120.5
C4 C3 H3 120.5
C5 C4 C3 119.8(2)
C5 C4 H4 120.1
C3 C4 H4 120.1
C6 C5 C4 119.0(2)
C6 C5 H5 120.5
C4 C5 H5 120.5
N1 C6 C5 121.07(19)
N1 C6 C7 117.72(18)
C5 C6 C7 121.11(19)
C6 C7 P2 113.31(15)
C6 C7 H7A 108.9
P2 C7 H7A 108.9
C6 C7 H7B 108.9
P2 C7 H7B 108.9
H7A C7 H7B 107.7
C10 C8 C11 110.03(19)
C10 C8 C9 108.0(2)
C11 C8 C9 109.29(19)
C10 C8 P1 109.63(16)
C11 C8 P1 113.88(16)
C9 C8 P1 105.74(16)
C8 C9 H9A 109.5
C8 C9 H9B 109.5
H9A C9 H9B 109.5
C8 C9 H9C 109.5
H9A C9 H9C 109.5
H9B C9 H9C 109.5
C8 C10 H10A 109.5
C8 C10 H10B 109.5
H10A C10 H10B 109.5
C8 C10 H10C 109.5
H10A C10 H10C 109.5
H10B C10 H10C 109.5
C8 C11 H11A 109.5
C8 C11 H11B 109.5
H11A C11 H11B 109.5
C8 C11 H11C 109.5
H11A C11 H11C 109.5
H11B C11 H11C 109.5
C15 C12 C14 109.1(2)
C15 C12 C13 110.48(19)
C14 C12 C13 108.6(2)
C15 C12 P1 114.02(16)
C14 C12 P1 105.02(15)
C13 C12 P1 109.31(16)
C12 C13 H13A 109.5
C12 C13 H13B 109.5
H13A C13 H13B 109.5
C12 C13 H13C 109.5
H13A C13 H13C 109.5
H13B C13 H13C 109.5
C12 C14 H14A 109.5
C12 C14 H14B 109.5
H14A C14 H14B 109.5
C12 C14 H14C 109.5
H14A C14 H14C 109.5
H14B C14 H14C 109.5
C12 C15 H15A 109.5
C12 C15 H15B 109.5
H15A C15 H15B 109.5
C12 C15 H15C 109.5
H15A C15 H15C 109.5
H15B C15 H15C 109.5
C17 C16 C19 109.8(2)
C17 C16 C18 108.6(2)
C19 C16 C18 108.6(2)
C17 C16 P2 109.65(19)
C19 C16 P2 114.37(18)
C18 C16 P2 105.62(16)
C16 C17 H17A 109.5
C16 C17 H17B 109.5
H17A C17 H17B 109.5
C16 C17 H17C 109.5
H17A C17 H17C 109.5
H17B C17 H17C 109.5
C16 C18 H18A 109.5
C16 C18 H18B 109.5
H18A C18 H18B 109.5
C16 C18 H18C 109.5
H18A C18 H18C 109.5
H18B C18 H18C 109.5
C16 C19 H19A 109.5
C16 C19 H19B 109.5
H19A C19 H19B 109.5
C16 C19 H19C 109.5
H19A C19 H19C 109.5
H19B C19 H19C 109.5
C21 C20 C22 109.1(2)
C21 C20 C23 110.09(19)
C22 C20 C23 109.1(2)
C21 C20 P2 113.55(17)
C22 C20 P2 105.92(16)
C23 C20 P2 108.95(18)
C20 C21 H21A 109.5
C20 C21 H21B 109.5
H21A C21 H21B 109.5
C20 C21 H21C 109.5
H21A C21 H21C 109.5
H21B C21 H21C 109.5
C20 C22 H22A 109.5
C20 C22 H22B 109.5
H22A C22 H22B 109.5
C20 C22 H22C 109.5
H22A C22 H22C 109.5
H22B C22 H22C 109.5
C20 C23 H23A 109.5
C20 C23 H23B 109.5
H23A C23 H23B 109.5
C20 C23 H23C 109.5
H23A C23 H23C 109.5
H23B C23 H23C 109.5
C25 C24 P3 112.69(15)
C25 C24 H24A 109.1
P3 C24 H24A 109.1
C25 C24 H24B 109.1
P3 C24 H24B 109.1
H24A C24 H24B 107.8
N2 C25 C26 120.8(2)
N2 C25 C24 117.55(19)
C26 C25 C24 121.66(19)
C27 C26 C25 119.1(2)
C27 C26 H26 120.5
C25 C26 H26 120.5
C26 C27 C28 119.8(2)
C26 C27 H27 120.1
C28 C27 H27 120.1
C27 C28 C29 118.9(2)
C27 C28 H28 120.5
C29 C28 H28 120.5
N2 C29 C28 120.9(2)
N2 C29 C30 117.12(19)
C28 C29 C30 121.9(2)
C29 C30 P4 112.99(16)
C29 C30 H30A 109
P4 C30 H30A 109
C29 C30 H30B 109
P4 C30 H30B 109
H30A C30 H30B 107.8
C33 C31 C34 109.1(2)
C33 C31 C32 109.9(2)
C34 C31 C32 109.3(2)
C33 C31 P3 114.39(17)
C34 C31 P3 105.67(17)
C32 C31 P3 108.30(18)
C31 C32 H32A 109.5
C31 C32 H32B 109.5
H32A C32 H32B 109.5
C31 C32 H32C 109.5
H32A C32 H32C 109.5
H32B C32 H32C 109.5
C31 C33 H33A 109.5
C31 C33 H33B 109.5
H33A C33 H33B 109.5
C31 C33 H33C 109.5
H33A C33 H33C 109.5
H33B C33 H33C 109.5
C31 C34 H34A 109.5
C31 C34 H34B 109.5
H34A C34 H34B 109.5
C31 C34 H34C 109.5
H34A C34 H34C 109.5
H34B C34 H34C 109.5
C37 C35 C38 109.5(2)
C37 C35 C36 108.3(2)
C38 C35 C36 109.3(2)
C37 C35 P3 110.70(18)
C38 C35 P3 114.66(18)
C36 C35 P3 104.15(17)
C35 C36 H36A 109.5
C35 C36 H36B 109.5
H36A C36 H36B 109.5
C35 C36 H36C 109.5
H36A C36 H36C 109.5
H36B C36 H36C 109.5
C35 C37 H37A 109.5
C35 C37 H37B 109.5
H37A C37 H37B 109.5
C35 C37 H37C 109.5
H37A C37 H37C 109.5
H37B C37 H37C 109.5
C35 C38 H38A 109.5
C35 C38 H38B 109.5
H38A C38 H38B 109.5
C35 C38 H38C 109.5
H38A C38 H38C 109.5
H38B C38 H38C 109.5
C40 C39 C42 108.1(2)
C40 C39 C41 109.2(2)
C42 C39 C41 110.5(2)
C40 C39 P4 105.21(15)
C42 C39 P4 109.83(16)
C41 C39 P4 113.75(17)
C39 C40 H40A 109.5
C39 C40 H40B 109.5
H40A C40 H40B 109.5
C39 C40 H40C 109.5
H40A C40 H40C 109.5
H40B C40 H40C 109.5
C39 C41 H41A 109.5
C39 C41 H41B 109.5
H41A C41 H41B 109.5
C39 C41 H41C 109.5
H41A C41 H41C 109.5
H41B C41 H41C 109.5
C39 C42 H42A 109.5
C39 C42 H42B 109.5
H42A C42 H42B 109.5
C39 C42 H42C 109.5
H42A C42 H42C 109.5
H42B C42 H42C 109.5
C45 C43 C46 110.85(19)
C45 C43 C44 108.9(2)
C46 C43 C44 108.35(19)
C45 C43 P4 109.62(16)
C46 C43 P4 113.75(17)
C44 C43 P4 105.16(16)
C43 C44 H44A 109.5
C43 C44 H44B 109.5
H44A C44 H44B 109.5
C43 C44 H44C 109.5
H44A C44 H44C 109.5
H44B C44 H44C 109.5
C43 C45 H45A 109.5
C43 C45 H45B 109.5
H45A C45 H45B 109.5
C43 C45 H45C 109.5
H45A C45 H45C 109.5
H45B C45 H45C 109.5
C43 C46 H46A 109.5
C43 C46 H46B 109.5
H46A C46 H46B 109.5
C43 C46 H46C 109.5
H46A C46 H46C 109.5
H46B C46 H46C 109.5
C48 C47 P5 113.63(16)
C48 C47 H47A 108.8
P5 C47 H47A 108.8
C48 C47 H47B 108.8
P5 C47 H47B 108.8
H47A C47 H47B 107.7
N3 C48 C49 121.2(2)
N3 C48 C47 118.17(19)
C49 C48 C47 120.5(2)
C50 C49 C48 118.9(2)
C50 C49 H49 120.5
C48 C49 H49 120.5
C51 C50 C49 119.6(2)
C51 C50 H50 120.2
C49 C50 H50 120.2
C50 C51 C52 119.8(2)
C50 C51 H51 120.1
C52 C51 H51 120.1
N3 C52 C51 120.1(2)
N3 C52 C53 118.63(18)
C51 C52 C53 121.17(19)
C52 C53 P6 113.76(15)
C52 C53 H53A 108.8
P6 C53 H53A 108.8
C52 C53 H53B 108.8
P6 C53 H53B 108.8
H53A C53 H53B 107.7
C57 C54 C55 109.5(2)
C57 C54 C56 109.89(19)
C55 C54 C56 109.1(2)
C57 C54 P5 113.58(18)
C55 C54 P5 106.10(16)
C56 C54 P5 108.52(17)
C54 C55 H55A 109.5
C54 C55 H55B 109.5
H55A C55 H55B 109.5
C54 C55 H55C 109.5
H55A C55 H55C 109.5
H55B C55 H55C 109.5
C54 C56 H56A 109.5
C54 C56 H56B 109.5
H56A C56 H56B 109.5
C54 C56 H56C 109.5
H56A C56 H56C 109.5
H56B C56 H56C 109.5
C54 C57 H57A 109.5
C54 C57 H57B 109.5
H57A C57 H57B 109.5
C54 C57 H57C 109.5
H57A C57 H57C 109.5
H57B C57 H57C 109.5
C60 C58 C59 109.7(2)
C60 C58 C61 109.7(2)
C59 C58 C61 108.0(2)
C60 C58 P5 114.03(19)
C59 C58 P5 109.73(18)
C61 C58 P5 105.45(16)
C58 C59 H59A 109.5
C58 C59 H59B 109.5
H59A C59 H59B 109.5
C58 C59 H59C 109.5
H59A C59 H59C 109.5
H59B C59 H59C 109.5
C58 C60 H60A 109.5
C58 C60 H60B 109.5
H60A C60 H60B 109.5
C58 C60 H60C 109.5
H60A C60 H60C 109.5
H60B C60 H60C 109.5
C58 C61 H61A 109.5
C58 C61 H61B 109.5
H61A C61 H61B 109.5
C58 C61 H61C 109.5
H61A C61 H61C 109.5
H61B C61 H61C 109.5
C64 C62 C65 110.1(2)
C64 C62 C63 108.8(2)
C65 C62 C63 108.43(19)
C64 C62 P6 114.09(15)
C65 C62 P6 109.24(16)
C63 C62 P6 106.01(16)
C62 C63 H63A 109.5
C62 C63 H63B 109.5
H63A C63 H63B 109.5
C62 C63 H63C 109.5
H63A C63 H63C 109.5
H63B C63 H63C 109.5
C62 C64 H64A 109.5
C62 C64 H64B 109.5
H64A C64 H64B 109.5
C62 C64 H64C 109.5
H64A C64 H64C 109.5
H64B C64 H64C 109.5
C62 C65 H65A 109.5
C62 C65 H65B 109.5
H65A C65 H65B 109.5
C62 C65 H65C 109.5
H65A C65 H65C 109.5
H65B C65 H65C 109.5
C68 C66 C69 109.1(2)
C68 C66 C67 109.3(2)
C69 C66 C67 108.7(2)
C68 C66 P6 115.01(17)
C69 C66 P6 110.33(16)
C67 C66 P6 104.14(16)
C66 C67 H67A 109.5
C66 C67 H67B 109.5
H67A C67 H67B 109.5
C66 C67 H67C 109.5
H67A C67 H67C 109.5
H67B C67 H67C 109.5
C66 C68 H68A 109.5
C66 C68 H68B 109.5
H68A C68 H68B 109.5
C66 C68 H68C 109.5
H68A C68 H68C 109.5
H68B C68 H68C 109.5
C66 C69 H69A 109.5
C66 C69 H69B 109.5
H69A C69 H69B 109.5
C66 C69 H69C 109.5
H69A C69 H69C 109.5
H69B C69 H69C 109.5
C71 C70 P7 113.35(15)
C71 C70 H70A 108.9
P7 C70 H70A 108.9
C71 C70 H70B 108.9
P7 C70 H70B 108.9
H70A C70 H70B 107.7
N4 C71 C72 120.83(19)
N4 C71 C70 117.46(19)
C72 C71 C70 121.58(19)
C73 C72 C71 119.2(2)
C73 C72 H72 120.4
C71 C72 H72 120.4
C74 C73 C72 119.6(2)
C74 C73 H73 120.2
C72 C73 H73 120.2
C73 C74 C75 119.4(2)
C73 C74 H74 120.3
C75 C74 H74 120.3
N4 C75 C74 120.77(19)
N4 C75 C76 118.72(18)
C74 C75 C76 120.48(18)
C75 C76 P8 114.31(14)
C75 C76 H76A 108.7
P8 C76 H76A 108.7
C75 C76 H76B 108.7
P8 C76 H76B 108.7
H76A C76 H76B 107.6
C78 C77 C80 110.2(2)
C78 C77 C79 109.7(2)
C80 C77 C79 108.4(2)
C78 C77 P7 113.51(17)
C80 C77 P7 110.00(16)
C79 C77 P7 104.83(15)
C77 C78 H78A 109.5
C77 C78 H78B 109.5
H78A C78 H78B 109.5
C77 C78 H78C 109.5
H78A C78 H78C 109.5
H78B C78 H78C 109.5
C77 C79 H79A 109.5
C77 C79 H79B 109.5
H79A C79 H79B 109.5
C77 C79 H79C 109.5
H79A C79 H79C 109.5
H79B C79 H79C 109.5
C77 C80 H80A 109.5
C77 C80 H80B 109.5
H80A C80 H80B 109.5
C77 C80 H80C 109.5
H80A C80 H80C 109.5
H80B C80 H80C 109.5
C83 C81 C84 110.75(19)
C83 C81 C82 108.0(2)
C84 C81 C82 109.3(2)
C83 C81 P7 109.60(16)
C84 C81 P7 113.69(17)
C82 C81 P7 105.24(16)
C81 C82 H82A 109.5
C81 C82 H82B 109.5
H82A C82 H82B 109.5
C81 C82 H82C 109.5
H82A C82 H82C 109.5
H82B C82 H82C 109.5
C81 C83 H83A 109.5
C81 C83 H83B 109.5
H83A C83 H83B 109.5
C81 C83 H83C 109.5
H83A C83 H83C 109.5
H83B C83 H83C 109.5
C81 C84 H84A 109.5
C81 C84 H84B 109.5
H84A C84 H84B 109.5
C81 C84 H84C 109.5
H84A C84 H84C 109.5
H84B C84 H84C 109.5
C87 C85 C88 109.9(2)
C87 C85 C86 109.97(19)
C88 C85 C86 108.3(2)
C87 C85 P8 114.17(16)
C88 C85 P8 109.27(16)
C86 C85 P8 104.95(16)
C85 C86 H86A 109.5
C85 C86 H86B 109.5
H86A C86 H86B 109.5
C85 C86 H86C 109.5
H86A C86 H86C 109.5
H86B C86 H86C 109.5
C85 C87 H87A 109.5
C85 C87 H87B 109.5
H87A C87 H87B 109.5
C85 C87 H87C 109.5
H87A C87 H87C 109.5
H87B C87 H87C 109.5
C85 C88 H88A 109.5
C85 C88 H88B 109.5
H88A C88 H88B 109.5
C85 C88 H88C 109.5
H88A C88 H88C 109.5
H88B C88 H88C 109.5
C92 C89 C90 108.7(2)
C92 C89 C91 109.60(19)
C90 C89 C91 109.2(2)
C92 C89 P8 109.61(16)
C90 C89 P8 105.06(16)
C91 C89 P8 114.47(16)
C89 C90 H90A 109.5
C89 C90 H90B 109.5
H90A C90 H90B 109.5
C89 C90 H90C 109.5
H90A C90 H90C 109.5
H90B C90 H90C 109.5
C89 C91 H91A 109.5
C89 C91 H91B 109.5
H91A C91 H91B 109.5
C89 C91 H91C 109.5
H91A C91 H91C 109.5
H91B C91 H91C 109.5
C89 C92 H92A 109.5
C89 C92 H92B 109.5
H92A C92 H92B 109.5
C89 C92 H92C 109.5
H92A C92 H92C 109.5
H92B C92 H92C 109.5
C6 N1 C2 120.05(18)
C6 N1 Pd1 119.62(13)
C2 N1 Pd1 119.61(14)
C29 N2 C25 120.31(19)
C29 N2 Pd2 118.93(14)
C25 N2 Pd2 119.20(14)
C48 N3 C52 120.32(18)
C48 N3 Pd3 119.81(14)
C52 N3 Pd3 119.87(14)
C71 N4 C75 120.09(18)
C71 N4 Pd4 119.38(14)
C75 N4 Pd4 120.23(14)
C1 P1 C8 105.33(10)
C1 P1 C12 104.57(10)
C8 P1 C12 114.65(11)
C1 P1 Pd1 99.60(7)
C8 P1 Pd1 112.36(7)
C12 P1 Pd1 117.88(7)
C7 P2 C20 104.39(11)
C7 P2 C16 105.02(11)
C20 P2 C16 115.00(11)
C7 P2 Pd1 99.36(7)
C20 P2 Pd1 118.60(8)
C16 P2 Pd1 111.81(8)
C24 P3 C31 105.61(11)
C24 P3 C35 103.41(11)
C31 P3 C35 116.04(12)
C24 P3 Pd2 99.85(7)
C31 P3 Pd2 115.76(8)
C35 P3 Pd2 113.50(8)
C30 P4 C43 105.39(11)
C30 P4 C39 104.71(11)
C43 P4 C39 114.36(10)
C30 P4 Pd2 99.01(7)
C43 P4 Pd2 114.25(8)
C39 P4 Pd2 116.59(8)
C47 P5 C54 103.73(11)
C47 P5 C58 105.64(12)
C54 P5 C58 115.10(11)
C47 P5 Pd3 98.87(7)
C54 P5 Pd3 118.53(8)
C58 P5 Pd3 112.19(8)
C53 P6 C62 104.31(11)
C53 P6 C66 104.69(11)
C62 P6 C66 115.47(10)
C53 P6 Pd3 99.61(7)
C62 P6 Pd3 115.96(7)
C66 P6 Pd3 114.11(8)
C70 P7 C81 105.64(11)
C70 P7 C77 104.25(10)
C81 P7 C77 113.87(10)
C70 P7 Pd4 98.42(7)
C81 P7 Pd4 115.97(8)
C77 P7 Pd4 115.96(8)
C76 P8 C89 103.61(10)
C76 P8 C85 105.93(11)
C89 P8 C85 114.69(10)
C76 P8 Pd4 100.11(7)
C89 P8 Pd4 117.12(7)
C85 P8 Pd4 113.01(7)
O2 S1 O1 116.14(11)
O2 S1 O3 114.84(12)
O1 S1 O3 115.21(11)
O2 S1 C93 102.50(12)
O1 S1 C93 102.81(11)
O3 S1 C93 102.40(11)
F2 C93 F1 106.9(2)
F2 C93 F3 106.9(2)
F1 C93 F3 106.75(19)
F2 C93 S1 112.28(17)
F1 C93 S1 112.21(18)
F3 C93 S1 111.45(17)
O5 S2 O6 116.19(12)
O5 S2 O4 114.51(12)
O6 S2 O4 115.44(12)
O5 S2 C94 102.92(15)
O6 S2 C94 102.53(11)
O4 S2 C94 102.34(11)
F6 C94 F5 106.1(2)
F6 C94 F4 107.2(2)
F5 C94 F4 107.4(2)
F6 C94 S2 112.0(2)
F5 C94 S2 112.36(18)
F4 C94 S2 111.43(19)
O7 S3 O9 115.18(14)
O7 S3 O8 115.46(14)
O9 S3 O8 115.00(13)
O7 S3 C95 103.39(14)
O9 S3 C95 102.54(14)
O8 S3 C95 102.58(13)
F9 C95 F7 107.7(2)
F9 C95 F8 106.9(2)
F7 C95 F8 107.0(2)
F9 C95 S3 112.1(2)
F7 C95 S3 111.2(2)
F8 C95 S3 111.8(2)
O11 S4 O10 115.4(2)
O11 S4 O12 115.21(19)
O10 S4 O12 116.10(17)
O11 S4 C96 103.3(2)
O10 S4 C96 101.8(2)
O12 S4 C96 101.9(2)
F10 C96 F11 106.9(4)
F10 C96 F12 107.8(4)
F11 C96 F12 106.0(4)
F10 C96 S4 112.6(3)
F11 C96 S4 111.8(4)
F12 C96 S4 111.3(4)
O18 S5 O17 118.3(10)
O18 S5 O19 112.3(10)
O17 S5 O19 112.7(10)
O18 S5 C97 103.1(9)
O17 S5 C97 103.9(9)
O19 S5 C97 104.6(9)
F13 C97 F14 108.9(16)
F13 C97 F15 109.1(16)
F14 C97 F15 108.5(16)
F13 C97 S5 111.2(14)
F14 C97 S5 110.9(13)
F15 C97 S5 108.2(13)
O20 S6 O21 117.3(11)
O20 S6 O22 112.1(9)
O21 S6 O22 114.7(11)
O20 S6 C98 104.8(9)
O21 S6 C98 104.2(9)
O22 S6 C98 101.5(8)
F16 C98 F17 112.1(15)
F16 C98 F18 107.1(15)
F17 C98 F18 104.3(14)
F16 C98 S6 112.6(13)
F17 C98 S6 109.6(12)
F18 C98 S6 110.8(11)
O24 S7 O23 115.7(15)
O24 S7 O25 113.9(16)
O23 S7 O25 116.3(16)
O24 S7 C99 102.3(13)
O23 S7 C99 103.1(13)
O25 S7 C99 102.8(13)
F19 C99 F21 107.6(18)
F19 C99 F20 109.2(18)
F21 C99 F20 107.8(18)
F19 C99 S7 111.1(15)
F21 C99 S7 110.3(15)
F20 C99 S7 110.8(15)
N1 Pd1 P2 85.41(5)
N1 Pd1 P1 85.38(5)
P2 Pd1 P1 168.31(2)
N1 Pd1 Cl1 177.59(19)
P2 Pd1 Cl1 94.49(15)
P1 Pd1 Cl1 95.02(15)
N1 Pd1 H1P 174.5(13)
P2 Pd1 H1P 94.0(11)
P1 Pd1 H1P 94.5(11)
Cl1 Pd1 H1P 7.9(13)
N2 Pd2 P4 85.46(5)
N2 Pd2 P3 85.12(5)
P4 Pd2 P3 169.88(2)
N2 Pd2 Cl2 178.40(18)
P4 Pd2 Cl2 93.45(16)
P3 Pd2 Cl2 95.89(16)
N2 Pd2 H2P 176.6(12)
P4 Pd2 H2P 92.9(11)
P3 Pd2 H2P 96.4(11)
Cl2 Pd2 H2P 1.8(13)
N3 Pd3 P5 85.19(5)
N3 Pd3 P6 85.28(5)
P5 Pd3 P6 170.27(2)
N3 Pd3 Cl3 179.25(19)
P5 Pd3 Cl3 94.38(15)
P6 Pd3 Cl3 95.13(15)
N3 Pd3 H3P 177.5(12)
P5 Pd3 H3P 93.6(12)
P6 Pd3 H3P 95.9(12)
Cl3 Pd3 H3P 1.8(13)
N4 Pd4 P8 85.00(5)
N4 Pd4 P7 85.64(5)
P8 Pd4 P7 170.29(2)
N4 Pd4 Cl4 175.19(19)
P8 Pd4 Cl4 96.23(15)
P7 Pd4 Cl4 93.31(15)
N4 Pd4 H4P 178.6(12)
P8 Pd4 H4P 96.4(12)
P7 Pd4 H4P 93.0(12)
Cl4 Pd4 H4P 4.6(13)

loop_
_geom_bond_atom_site_label_1
_geom_bond_atom_site_label_2
_geom_bond_distance
C1 C2 1.508(3)
C1 P1 1.845(2)
C1 H1A 0.99
C1 H1B 0.99
C2 N1 1.355(3)
C2 C3 1.385(3)
C3 C4 1.385(3)
C3 H3 0.95
C4 C5 1.385(3)
C4 H4 0.95
C5 C6 1.384(3)
C5 H5 0.95
C6 N1 1.351(3)
C6 C7 1.507(3)
C7 P2 1.849(2)
C7 H7A 0.99
C7 H7B 0.99
C8 C10 1.528(3)
C8 C11 1.530(3)
C8 C9 1.538(3)
C8 P1 1.860(2)
C9 H9A 0.98
C9 H9B 0.98
C9 H9C 0.98
C10 H10A 0.98
C10 H10B 0.98
C10 H10C 0.98
C11 H11A 0.98
C11 H11B 0.98
C11 H11C 0.98
C12 C15 1.531(3)
C12 C14 1.534(3)
C12 C13 1.536(3)
C12 P1 1.863(2)
C13 H13A 0.98
C13 H13B 0.98
C13 H13C 0.98
C14 H14A 0.98
C14 H14B 0.98
C14 H14C 0.98
C15 H15A 0.98
C15 H15B 0.98
C15 H15C 0.98
C16 C17 1.524(4)
C16 C19 1.530(3)
C16 C18 1.544(4)
C16 P2 1.865(3)
C17 H17A 0.98
C17 H17B 0.98
C17 H17C 0.98
C18 H18A 0.98
C18 H18B 0.98
C18 H18C 0.98
C19 H19A 0.98
C19 H19B 0.98
C19 H19C 0.98
C20 C21 1.529(3)
C20 C22 1.531(4)
C20 C23 1.533(3)
C20 P2 1.858(2)
C21 H21A 0.98
C21 H21B 0.98
C21 H21C 0.98
C22 H22A 0.98
C22 H22B 0.98
C22 H22C 0.98
C23 H23A 0.98
C23 H23B 0.98
C23 H23C 0.98
C24 C25 1.507(3)
C24 P3 1.846(2)
C24 H24A 0.99
C24 H24B 0.99
C25 N2 1.351(3)
C25 C26 1.388(3)
C26 C27 1.382(3)
C26 H26 0.95
C27 C28 1.384(3)
C27 H27 0.95
C28 C29 1.389(3)
C28 H28 0.95
C29 N2 1.348(3)
C29 C30 1.508(3)
C30 P4 1.842(2)
C30 H30A 0.99
C30 H30B 0.99
C31 C33 1.527(3)
C31 C34 1.531(4)
C31 C32 1.534(3)
C31 P3 1.859(2)
C32 H32A 0.98
C32 H32B 0.98
C32 H32C 0.98
C33 H33A 0.98
C33 H33B 0.98
C33 H33C 0.98
C34 H34A 0.98
C34 H34B 0.98
C34 H34C 0.98
C35 C37 1.530(4)
C35 C38 1.533(3)
C35 C36 1.539(4)
C35 P3 1.861(3)
C36 H36A 0.98
C36 H36B 0.98
C36 H36C 0.98
C37 H37A 0.98
C37 H37B 0.98
C37 H37C 0.98
C38 H38A 0.98
C38 H38B 0.98
C38 H38C 0.98
C39 C40 1.529(3)
C39 C42 1.529(3)
C39 C41 1.530(3)
C39 P4 1.869(2)
C40 H40A 0.98
C40 H40B 0.98
C40 H40C 0.98
C41 H41A 0.98
C41 H41B 0.98
C41 H41C 0.98
C42 H42A 0.98
C42 H42B 0.98
C42 H42C 0.98
C43 C45 1.522(3)
C43 C46 1.528(3)
C43 C44 1.541(3)
C43 P4 1.862(2)
C44 H44A 0.98
C44 H44B 0.98
C44 H44C 0.98
C45 H45A 0.98
C45 H45B 0.98
C45 H45C 0.98
C46 H46A 0.98
C46 H46B 0.98
C46 H46C 0.98
C47 C48 1.505(3)
C47 P5 1.850(2)
C47 H47A 0.99
C47 H47B 0.99
C48 N3 1.348(3)
C48 C49 1.386(3)
C49 C50 1.384(3)
C49 H49 0.95
C50 C51 1.380(3)
C50 H50 0.95
C51 C52 1.386(3)
C51 H51 0.95
C52 N3 1.358(3)
C52 C53 1.504(3)
C53 P6 1.853(2)
C53 H53A 0.99
C53 H53B 0.99
C54 C57 1.526(3)
C54 C55 1.528(4)
C54 C56 1.537(3)
C54 P5 1.858(2)
C55 H55A 0.98
C55 H55B 0.98
C55 H55C 0.98
C56 H56A 0.98
C56 H56B 0.98
C56 H56C 0.98
C57 H57A 0.98
C57 H57B 0.98
C57 H57C 0.98
C58 C60 1.530(3)
C58 C59 1.533(3)
C58 C61 1.536(4)
C58 P5 1.865(3)
C59 H59A 0.98
C59 H59B 0.98
C59 H59C 0.98
C60 H60A 0.98
C60 H60B 0.98
C60 H60C 0.98
C61 H61A 0.98
C61 H61B 0.98
C61 H61C 0.98
C62 C64 1.525(3)
C62 C65 1.533(3)
C62 C63 1.535(3)
C62 P6 1.857(2)
C63 H63A 0.98
C63 H63B 0.98
C63 H63C 0.98
C64 H64A 0.98
C64 H64B 0.98
C64 H64C 0.98
C65 H65A 0.98
C65 H65B 0.98
C65 H65C 0.98
C66 C68 1.527(3)
C66 C69 1.528(3)
C66 C67 1.537(3)
C66 P6 1.862(2)
C67 H67A 0.98
C67 H67B 0.98
C67 H67C 0.98
C68 H68A 0.98
C68 H68B 0.98
C68 H68C 0.98
C69 H69A 0.98
C69 H69B 0.98
C69 H69C 0.98
C70 C71 1.511(3)
C70 P7 1.847(2)
C70 H70A 0.99
C70 H70B 0.99
C71 N4 1.354(3)
C71 C72 1.386(3)
C72 C73 1.386(3)
C72 H72 0.95
C73 C74 1.380(3)
C73 H73 0.95
C74 C75 1.384(3)
C74 H74 0.95
C75 N4 1.356(3)
C75 C76 1.505(3)
C76 P8 1.850(2)
C76 H76A 0.99
C76 H76B 0.99
C77 C78 1.528(3)
C77 C80 1.533(3)
C77 C79 1.533(3)
C77 P7 1.871(2)
C78 H78A 0.98
C78 H78B 0.98
C78 H78C 0.98
C79 H79A 0.98
C79 H79B 0.98
C79 H79C 0.98
C80 H80A 0.98
C80 H80B 0.98
C80 H80C 0.98
C81 C83 1.531(3)
C81 C84 1.532(3)
C81 C82 1.538(3)
C81 P7 1.859(2)
C82 H82A 0.98
C82 H82B 0.98
C82 H82C 0.98
C83 H83A 0.98
C83 H83B 0.98
C83 H83C 0.98
C84 H84A 0.98
C84 H84B 0.98
C84 H84C 0.98
C85 C87 1.524(3)
C85 C88 1.530(3)
C85 C86 1.540(3)
C85 P8 1.862(2)
C86 H86A 0.98
C86 H86B 0.98
C86 H86C 0.98
C87 H87A 0.98
C87 H87B 0.98
C87 H87C 0.98
C88 H88A 0.98
C88 H88B 0.98
C88 H88C 0.98
C89 C92 1.530(3)
C89 C90 1.532(3)
C89 C91 1.534(3)
C89 P8 1.861(2)
C90 H90A 0.98
C90 H90B 0.98
C90 H90C 0.98
C91 H91A 0.98
C91 H91B 0.98
C91 H91C 0.98
C92 H92A 0.98
C92 H92B 0.98
C92 H92C 0.98
N1 Pd1 2.1010(17)
N2 Pd2 2.1035(18)
N3 Pd3 2.1013(18)
N4 Pd4 2.0979(17)
Cl1 Pd1 2.316(6)
Cl1 H1P 0.87(2)
Cl2 Pd2 2.331(6)
Cl2 H2P 0.85(2)
Cl3 Pd3 2.327(6)
Cl3 H3P 0.84(2)
Cl4 Pd4 2.325(6)
Cl4 H4P 0.85(2)
P1 Pd1 2.2782(6)
P2 Pd1 2.2779(6)
P3 Pd2 2.2795(6)
P4 Pd2 2.2789(6)
P5 Pd3 2.2734(6)
P6 Pd3 2.2771(6)
P7 Pd4 2.2823(6)
P8 Pd4 2.2817(6)
S1 O2 1.4319(18)
S1 O1 1.4334(17)
S1 O3 1.4399(17)
S1 C93 1.820(3)
C93 F2 1.327(3)
C93 F1 1.336(3)
C93 F3 1.344(3)
S2 O5 1.4289(19)
S2 O6 1.4339(17)
S2 O4 1.4358(18)
S2 C94 1.815(3)
C94 F6 1.331(3)
C94 F5 1.336(3)
C94 F4 1.341(3)
S3 O7 1.431(2)
S3 O9 1.436(2)
S3 O8 1.438(2)
S3 C95 1.827(3)
C95 F9 1.329(3)
C95 F7 1.334(3)
C95 F8 1.339(3)
S4 O11 1.435(3)
S4 O10 1.446(2)
S4 O12 1.446(3)
S4 C96 1.822(5)
C96 F10 1.325(6)
C96 F11 1.345(6)
C96 F12 1.345(6)
S5 O18 1.423(11)
S5 O17 1.428(11)
S5 O19 1.445(11)
S5 C97 1.808(13)
C97 F13 1.322(14)
C97 F14 1.341(14)
C97 F15 1.342(14)
S6 O20 1.427(11)
S6 O21 1.441(12)
S6 O22 1.452(11)
S6 C98 1.807(13)
C98 F16 1.317(14)
C98 F17 1.338(14)
C98 F18 1.339(14)
S7 O24 1.438(13)
S7 O23 1.440(13)
S7 O25 1.444(13)
S7 C99 1.812(14)
C99 F19 1.325(15)
C99 F21 1.336(15)
C99 F20 1.340(15)
Pd1 H1P 1.48(2)
Pd2 H2P 1.49(2)
Pd3 H3P 1.48(2)
Pd4 H4P 1.49(2)
